data_7216504
loop_
_publ_author_name
'Ramon, Ga\"elle'
'Davies, Kate'
'Nassimbeni, Luigi R.'

_publ_section_title
;
 Structures of benzoic acids with substituted pyridines and quinolines:
 salt versus co-crystal formation
;
_journal_issue 26
_journal_name_full CrystEngComm
_journal_page_first 5802
_journal_paper_doi 10.1039/c3ce41963k
_journal_volume 16
_journal_year 2014
_chemical_formula_moiety 'C7 H4 Br O2, C6 H9 N2, 2(H2 O)'
_chemical_formula_sum 'C13 H17 Br N2 O4'
_chemical_formula_weight 345.20
_chemical_melting_point ?
_chemical_name_common none
_chemical_name_systematic
; 
4-bromobenzoic acid + 2-amino-6-methylpyridine + 2(water)
;
_space_group_IT_number 14
_symmetry_cell_setting monoclinic
_symmetry_space_group_name_Hall '-P 2yn'
_symmetry_space_group_name_H-M 'P 1 21/n 1'
_atom_sites_solution_hydrogens geom
_atom_sites_solution_primary direct
_atom_sites_solution_secondary difmap
_audit_creation_method SHELXL-97
_cell_angle_alpha 90.00
_cell_angle_beta 111.762(2)
_cell_angle_gamma 90.00
_cell_formula_units_Z 4
_cell_length_a 17.1239(16)
_cell_length_b 4.1317(4)
_cell_length_c 22.882(2)
_cell_measurement_reflns_used 8753
_cell_measurement_temperature 173(2)
_cell_measurement_theta_max 26.40
_cell_measurement_theta_min 1.86
_cell_volume 1503.5(2)
_computing_cell_refinement 'SAINT (7.60a, Bruker AXS Inc., Madison, WI, USA, 2006)'
_computing_data_collection 'SAINT (7.60a, Bruker AXS Inc., Madison, WI, USA, 2006)'
_computing_data_reduction 'SAINT (7.60a, Bruker AXS Inc., Madison, WI, USA, 2006)'
_computing_molecular_graphics 'X-Seed (Barbour, 2001)'
_computing_publication_material 'SHELXL-97 (Sheldrick, 2001)'
_computing_structure_refinement 'SHELXL-97 (Sheldrick, 1997)'
_computing_structure_solution 'SHELXS-97 (Sheldrick, 1997)'
_diffrn_ambient_temperature 173(2)
_diffrn_measured_fraction_theta_full 0.984
_diffrn_measured_fraction_theta_max 0.984
_diffrn_measurement_device_type 'Bruker Kappa Duo Apex II Diffractometer'
_diffrn_measurement_method '0.5\% \f scans and \w scans'
_diffrn_radiation_monochromator graphite
_diffrn_radiation_source 'fine-focus sealed tube'
_diffrn_radiation_type MoK\a
_diffrn_radiation_wavelength 0.71073
_diffrn_reflns_av_R_equivalents 0.0280
_diffrn_reflns_av_sigmaI/netI 0.0311
_diffrn_reflns_limit_h_max 21
_diffrn_reflns_limit_h_min -19
_diffrn_reflns_limit_k_max 5
_diffrn_reflns_limit_k_min -5
_diffrn_reflns_limit_l_max 19
_diffrn_reflns_limit_l_min -28
_diffrn_reflns_number 8753
_diffrn_reflns_theta_full 26.40
_diffrn_reflns_theta_max 26.40
_diffrn_reflns_theta_min 1.86
_diffrn_standards_decay_% 0
_diffrn_standards_interval_count 0
_diffrn_standards_interval_time 0
_diffrn_standards_number 0
_exptl_absorpt_coefficient_mu 2.748
_exptl_absorpt_correction_T_max 0.7707
_exptl_absorpt_correction_T_min 0.6996
_exptl_absorpt_correction_type multi-scan
_exptl_absorpt_process_details DENZO-SMN
_exptl_crystal_colour colourless
_exptl_crystal_density_diffrn 1.525
_exptl_crystal_density_meas ?
_exptl_crystal_density_method 'not measured'
_exptl_crystal_description blocks
_exptl_crystal_F_000 704
_exptl_crystal_size_max 0.14
_exptl_crystal_size_mid 0.11
_exptl_crystal_size_min 0.10
_refine_diff_density_max 0.591
_refine_diff_density_min -0.399
_refine_diff_density_rms 0.064
_refine_ls_extinction_coef 0
_refine_ls_extinction_method none
_refine_ls_goodness_of_fit_ref 1.000
_refine_ls_hydrogen_treatment mixed
_refine_ls_matrix_type full
_refine_ls_number_parameters 204
_refine_ls_number_reflns 3036
_refine_ls_number_restraints 2
_refine_ls_restrained_S_all 1.003
_refine_ls_R_factor_all 0.0455
_refine_ls_R_factor_gt 0.0303
_refine_ls_shift/su_max 0.002
_refine_ls_shift/su_mean 0.000
_refine_ls_structure_factor_coef Fsqd
_refine_ls_weighting_details 'calc w=1/[\s^2^(Fo^2^)+(0.0512P)^2^+0.1304P] where P=(Fo^2^+2Fc^2^)/3'
_refine_ls_weighting_scheme calc
_refine_ls_wR_factor_gt 0.0751
_refine_ls_wR_factor_ref 0.0820
_reflns_number_gt 2400
_reflns_number_total 3036
_reflns_threshold_expression >2sigma(I)
_cod_data_source_file c3ce41963k.txt
_cod_data_source_block data(XIII)-CCDC963020
_cod_depositor_comments
;
The following automatic conversions were performed:

'_chemical_melting_point' value 'none' was changed to '?' - the value
is undefined or not given.

'_symmetry_cell_setting' value
'Monoclinic' changed to 'monoclinic' according to
/usr/data/users/saulius/crontab/automatic-downloads/rss-feeds/RSC/lib/dictionaries/cif_core.dic
dictionary named 'cif_core.dic' version 2.4.2 from 2011-04-26.

Automatic conversion script
Id: cif_fix_values 2281 2013-09-26 08:29:07Z andrius 

 Adding full bibliography for 7216492--7216505.cif.

The following automatic conversions were performed:

'_exptl_crystal_density_meas' value 'not measured' was changed to '?'
- the value is perceived as not measured.

Automatic conversion script
Id: cif_fix_values 3008 2015-01-20 13:52:24Z robertas 
;
_cod_original_cell_volume 1503.6(2)
_cod_original_sg_symbol_H-M P21/n
_cod_database_code 7216504

loop_
_symmetry_equiv_pos_as_xyz
'x, y, z'
'-x+1/2, y+1/2, -z+1/2'
'-x, -y, -z'
'x-1/2, -y-1/2, z-1/2'

loop_
_atom_site_label
_atom_site_type_symbol
_atom_site_fract_x
_atom_site_fract_y
_atom_site_fract_z
_atom_site_U_iso_or_equiv
_atom_site_adp_type
_atom_site_occupancy
_atom_site_symmetry_multiplicity
_atom_site_calc_flag
_atom_site_refinement_flags
Br1 Br 0.859211(16) -0.58912(6) 0.414506(12) 0.03978(11) Uani 1 1 d .
O2A O 0.43806(11) -0.2024(4) 0.27577(7) 0.0328(4) Uani 1 1 d .
O1A O 0.49064(12) 0.0276(5) 0.21051(8) 0.0417(5) Uani 1 1 d .
C11 C 0.74817(15) -0.4462(5) 0.36764(11) 0.0290(5) Uani 1 1 d .
C13 C 0.60323(16) -0.4171(6) 0.35367(11) 0.0305(5) Uani 1 1 d .
H13 H 0.5592 -0.4619 0.3683 0.037 Uiso 1 1 calc R
C12 C 0.68405(17) -0.5189(6) 0.38853(11) 0.0328(6) Uani 1 1 d .
H12 H 0.6954 -0.6374 0.4264 0.039 Uiso 1 1 calc R
C7 C 0.49833(16) -0.1352(6) 0.25849(10) 0.0290(5) Uani 1 1 d .
C8 C 0.58538(15) -0.2493(5) 0.29721(10) 0.0256(5) Uani 1 1 d .
C9 C 0.65116(16) -0.1808(6) 0.27772(10) 0.0314(5) Uani 1 1 d .
H9 H 0.6399 -0.0660 0.2395 0.038 Uiso 1 1 calc R
C10 C 0.73258(16) -0.2752(6) 0.31239(10) 0.0318(5) Uani 1 1 d .
H10 H 0.7771 -0.2239 0.2986 0.038 Uiso 1 1 calc R
N2B N 0.27517(15) -0.0049(6) 0.18040(10) 0.0356(5) Uani 1 1 d D
C2 C 0.20068(16) 0.2931(6) 0.08481(11) 0.0324(5) Uani 1 1 d .
H2 H 0.1472 0.2386 0.0856 0.039 Uiso 1 1 calc R
C1 C 0.27507(16) 0.1810(6) 0.13255(10) 0.0277(5) Uani 1 1 d .
C5 C 0.35669(16) 0.4499(6) 0.08202(11) 0.0295(5) Uani 1 1 d .
N1B N 0.34968(13) 0.2662(5) 0.12956(9) 0.0276(4) Uani 1 1 d .
C3 C 0.20678(17) 0.4803(6) 0.03762(11) 0.0340(6) Uani 1 1 d .
H3 H 0.1571 0.5576 0.0055 0.041 Uiso 1 1 calc R
C4 C 0.28556(17) 0.5602(6) 0.03598(11) 0.0340(6) Uani 1 1 d .
H4 H 0.2892 0.6906 0.0029 0.041 Uiso 1 1 calc R
C6 C 0.44411(17) 0.5133(7) 0.08504(12) 0.0370(6) Uani 1 1 d .
H6A H 0.4418 0.6357 0.0477 0.056 Uiso 1 1 calc R
H6B H 0.4730 0.3070 0.0864 0.056 Uiso 1 1 calc R
H6C H 0.4749 0.6388 0.1230 0.056 Uiso 1 1 calc R
O1W1 O 0.39590(12) -0.6908(5) 0.33712(8) 0.0340(4) Uani 1 1 d .
O1W2 O 0.00426(18) 0.2490(13) -0.03510(11) 0.1164(13) Uani 1 1 d .
H2B H 0.2217(14) -0.085(7) 0.1829(14) 0.055(9) Uiso 1 1 d D
H2A H 0.3266(15) -0.090(7) 0.2136(12) 0.059(10) Uiso 1 1 d D
H1 H 0.395(2) 0.183(7) 0.1597(14) 0.050(9) Uiso 1 1 d .
H3A H 0.410(2) -0.535(9) 0.3205(15) 0.056(10) Uiso 1 1 d .
H3B H 0.405(2) -0.861(8) 0.3213(14) 0.043(9) Uiso 1 1 d .

loop_
_atom_site_aniso_label
_atom_site_aniso_U_11
_atom_site_aniso_U_22
_atom_site_aniso_U_33
_atom_site_aniso_U_23
_atom_site_aniso_U_13
_atom_site_aniso_U_12
Br1 0.02368(16) 0.04552(17) 0.04233(17) 0.00325(12) 0.00314(11) 0.00712(12)
O2A 0.0226(9) 0.0388(9) 0.0363(9) 0.0048(7) 0.0101(8) 0.0032(8)
O1A 0.0247(10) 0.0625(12) 0.0339(9) 0.0168(9) 0.0063(8) 0.0065(9)
C11 0.0231(13) 0.0298(12) 0.0285(12) -0.0033(10) 0.0028(10) 0.0035(10)
C13 0.0242(13) 0.0385(13) 0.0277(11) 0.0033(10) 0.0084(10) -0.0012(11)
C12 0.0295(15) 0.0385(13) 0.0261(11) 0.0060(10) 0.0053(11) -0.0008(11)
C7 0.0226(13) 0.0331(12) 0.0266(11) -0.0019(10) 0.0037(10) 0.0025(10)
C8 0.0222(13) 0.0270(11) 0.0250(11) -0.0022(9) 0.0058(9) 0.0005(10)
C9 0.0280(14) 0.0416(13) 0.0242(11) 0.0039(10) 0.0091(10) 0.0057(11)
C10 0.0270(14) 0.0397(13) 0.0307(12) 0.0007(11) 0.0130(11) 0.0025(11)
N2B 0.0227(12) 0.0504(12) 0.0302(11) 0.0049(9) 0.0058(9) -0.0023(10)
C2 0.0207(13) 0.0404(13) 0.0331(12) -0.0057(11) 0.0065(10) 0.0018(11)
C1 0.0224(13) 0.0315(11) 0.0264(11) -0.0056(9) 0.0056(10) 0.0001(10)
C5 0.0288(14) 0.0306(12) 0.0266(11) -0.0041(10) 0.0076(10) -0.0007(10)
N1B 0.0195(11) 0.0337(10) 0.0252(10) -0.0013(9) 0.0031(8) 0.0018(9)
C3 0.0260(14) 0.0404(13) 0.0270(12) -0.0026(10) -0.0003(10) 0.0073(11)
C4 0.0339(15) 0.0372(13) 0.0275(12) 0.0022(11) 0.0073(11) 0.0013(12)
C6 0.0298(15) 0.0439(14) 0.0371(13) 0.0040(11) 0.0120(12) -0.0018(12)
O1W1 0.0297(11) 0.0411(11) 0.0339(9) -0.0002(9) 0.0148(8) 0.0006(9)
O1W2 0.0483(18) 0.239(4) 0.0473(14) -0.012(2) 0.0001(12) -0.002(2)

loop_
_atom_type_symbol
_atom_type_description
_atom_type_scat_dispersion_real
_atom_type_scat_dispersion_imag
_atom_type_scat_source
C C 0.0033 0.0016 'International Tables Vol C Tables 4.2.6.8 and 6.1.1.4'
H H 0.0000 0.0000 'International Tables Vol C Tables 4.2.6.8 and 6.1.1.4'
N N 0.0061 0.0033 'International Tables Vol C Tables 4.2.6.8 and 6.1.1.4'
O O 0.0106 0.0060 'International Tables Vol C Tables 4.2.6.8 and 6.1.1.4'
Br Br -0.2901 2.4595 'International Tables Vol C Tables 4.2.6.8 and 6.1.1.4'

loop_
_geom_angle_atom_site_label_1
_geom_angle_atom_site_label_2
_geom_angle_atom_site_label_3
_geom_angle
C12 C11 C10 121.1(2)
C12 C11 Br1 119.64(18)
C10 C11 Br1 119.21(18)
C12 C13 C8 120.9(2)
C12 C13 H13 119.5
C8 C13 H13 119.5
C13 C12 C11 119.2(2)
C13 C12 H12 120.4
C11 C12 H12 120.4
O1A C7 O2A 124.0(2)
O1A C7 C8 116.4(2)
O2A C7 C8 119.6(2)
C9 C8 C13 118.3(2)
C9 C8 C7 119.6(2)
C13 C8 C7 122.1(2)
C10 C9 C8 121.7(2)
C10 C9 H9 119.1
C8 C9 H9 119.1
C9 C10 C11 118.7(2)
C9 C10 H10 120.6
C11 C10 H10 120.6
C1 N2B H2B 121.1(18)
C1 N2B H2A 124.3(19)
H2B N2B H2A 114(3)
C3 C2 C1 119.1(2)
C3 C2 H2 120.5
C1 C2 H2 120.5
N2B C1 N1B 118.5(2)
N2B C1 C2 123.2(2)
N1B C1 C2 118.3(2)
C4 C5 N1B 119.0(2)
C4 C5 C6 124.8(2)
N1B C5 C6 116.2(2)
C1 N1B C5 123.2(2)
C1 N1B H1 116(2)
C5 N1B H1 121.0(19)
C2 C3 C4 120.8(2)
C2 C3 H3 119.6
C4 C3 H3 119.6
C5 C4 C3 119.6(2)
C5 C4 H4 120.2
C3 C4 H4 120.2
C5 C6 H6A 109.5
C5 C6 H6B 109.5
H6A C6 H6B 109.5
C5 C6 H6C 109.5
H6A C6 H6C 109.5
H6B C6 H6C 109.5
H3A O1W1 H3B 109(3)

loop_
_geom_bond_atom_site_label_1
_geom_bond_atom_site_label_2
_geom_bond_distance
Br1 C11 1.898(2)
O2A C7 1.265(3)
O1A C7 1.252(3)
C11 C12 1.383(3)
C11 C10 1.385(3)
C13 C12 1.382(4)
C13 C8 1.397(3)
C13 H13 0.9500
C12 H12 0.9500
C7 C8 1.500(3)
C8 C9 1.386(3)
C9 C10 1.380(3)
C9 H9 0.9500
C10 H10 0.9500
N2B C1 1.337(3)
N2B H2B 0.996(18)
N2B H2A 0.990(18)
C2 C3 1.363(4)
C2 C1 1.414(3)
C2 H2 0.9500
C1 N1B 1.351(3)
C5 C4 1.360(4)
C5 N1B 1.368(3)
C5 C6 1.496(4)
N1B H1 0.90(3)
C3 C4 1.403(4)
C3 H3 0.9500
C4 H4 0.9500
C6 H6A 0.9800
C6 H6B 0.9800
C6 H6C 0.9800
O1W1 H3A 0.83(4)
O1W1 H3B 0.83(3)

loop_
_geom_torsion_atom_site_label_1
_geom_torsion_atom_site_label_2
_geom_torsion_atom_site_label_3
_geom_torsion_atom_site_label_4
_geom_torsion
C8 C13 C12 C11 1.5(4)
C10 C11 C12 C13 -0.4(4)
Br1 C11 C12 C13 -179.22(18)
C12 C13 C8 C9 -1.5(3)
C12 C13 C8 C7 -179.9(2)
O1A C7 C8 C9 -2.1(3)
O2A C7 C8 C9 178.8(2)
O1A C7 C8 C13 176.3(2)
O2A C7 C8 C13 -2.8(3)
C13 C8 C9 C10 0.3(4)
C7 C8 C9 C10 178.7(2)
C8 C9 C10 C11 0.8(4)
C12 C11 C10 C9 -0.8(4)
Br1 C11 C10 C9 178.09(18)
C3 C2 C1 N2B -179.7(2)
C3 C2 C1 N1B 0.3(3)
N2B C1 N1B C5 178.7(2)
C2 C1 N1B C5 -1.3(3)
C4 C5 N1B C1 1.6(3)
C6 C5 N1B C1 -178.2(2)
C1 C2 C3 C4 0.3(4)
N1B C5 C4 C3 -0.9(3)
C6 C5 C4 C3 178.9(2)
C2 C3 C4 C5 -0.1(4)
